data_1568885
loop_
_publ_author_name
'Chen, Zhikang'
'Zhao, Wuchao'
'Liu, Conglei'
'Jiang, Liuying'
'Fu, Gang'
'Zhang, Yuetao'
'Zhu, Hongping'

_publ_section_title
;
 Phosphonium ylide/organoaluminum-based Lewis pairs for the highly
 efficient living/controlled polymerization of alkyl (meth)acrylates
;
_journal_issue 19
_journal_name_full 'Polymer Chemistry'
_journal_page_first 2344
_journal_page_last 2354
_journal_paper_doi 10.1039/D3PY00301A
_journal_volume 14
_journal_year 2023
_chemical_formula_moiety 'C52 H70 Al O2 P, C7 H8'
_chemical_formula_sum 'C59 H78 Al O2 P'
_chemical_formula_weight 877.16
_space_group_crystal_system monoclinic
_space_group_IT_number 14
_space_group_name_Hall '-P 2ybc'
_space_group_name_H-M_alt 'P 1 21/c 1'
_atom_sites_solution_hydrogens geom
_audit_creation_date 2022-12-23
_audit_creation_method
;
Olex2 1.2
(compiled 2018.05.29 svn.r3508 for OlexSys, GUI svn.r5506)
;
_audit_update_record
;
2022-12-23 deposited with the CCDC.	2023-04-17 downloaded from the CCDC.
;
_cell_angle_alpha 90
_cell_angle_beta 103.1110(10)
_cell_angle_gamma 90
_cell_formula_units_Z 4
_cell_length_a 18.8537(3)
_cell_length_b 15.5489(2)
_cell_length_c 18.2578(3)
_cell_measurement_reflns_used 42128
_cell_measurement_temperature 100(2)
_cell_measurement_theta_max 1.00000
_cell_measurement_theta_min 0.86517
_cell_volume 5212.83(14)
_computing_molecular_graphics 'Olex2 (Dolomanov et al., 2009)'
_computing_publication_material 'Olex2 (Dolomanov et al., 2009)'
_computing_structure_refinement 'ShelXL (Sheldrick, 2015)'
_computing_structure_solution 'SHELXS-97 (Sheldrick, 1990)'
_diffrn_ambient_temperature 100.15
_diffrn_measured_fraction_theta_full 0.950
_diffrn_measured_fraction_theta_max 0.989
_diffrn_measurement_device_type 'XtaLAB Synergy, Dualflex, HyPix'
_diffrn_radiation_type CuK\a
_diffrn_radiation_wavelength 1.54184
_diffrn_reflns_av_R_equivalents 0.0236
_diffrn_reflns_av_unetI/netI 0.0140
_diffrn_reflns_Laue_measured_fraction_full 0.950
_diffrn_reflns_Laue_measured_fraction_max 0.989
_diffrn_reflns_limit_h_max 14
_diffrn_reflns_limit_h_min -22
_diffrn_reflns_limit_k_max 18
_diffrn_reflns_limit_k_min -18
_diffrn_reflns_limit_l_max 21
_diffrn_reflns_limit_l_min -21
_diffrn_reflns_number 60880
_diffrn_reflns_point_group_measured_fraction_full 0.950
_diffrn_reflns_point_group_measured_fraction_max 0.989
_diffrn_reflns_theta_full 67.684
_diffrn_reflns_theta_max 65.931
_diffrn_reflns_theta_min 2.406
_exptl_absorpt_coefficient_mu 0.926
_exptl_absorpt_correction_T_max 0.8736
_exptl_absorpt_correction_T_min 0.7561
_exptl_absorpt_correction_type multi-scan
_exptl_crystal_colour yellow
_exptl_crystal_colour_primary yellow
_exptl_crystal_density_diffrn 1.118
_exptl_crystal_density_method 'not measured'
_exptl_crystal_description block
_exptl_crystal_F_000 1904
_exptl_crystal_size_max 0.32
_exptl_crystal_size_mid 0.26
_exptl_crystal_size_min 0.15
_refine_diff_density_max 0.870
_refine_diff_density_min -0.702
_refine_diff_density_rms 0.056
_refine_ls_extinction_method none
_refine_ls_goodness_of_fit_ref 1.049
_refine_ls_hydrogen_treatment constr
_refine_ls_matrix_type full
_refine_ls_number_parameters 624
_refine_ls_number_reflns 8966
_refine_ls_number_restraints 576
_refine_ls_restrained_S_all 1.062
_refine_ls_R_factor_all 0.0553
_refine_ls_R_factor_gt 0.0533
_refine_ls_shift/su_max 0.001
_refine_ls_shift/su_mean 0.000
_refine_ls_structure_factor_coef Fsqd
_refine_ls_weighting_details 'w=1/[\s^2^(Fo^2^)+(0.0700P)^2^+5.8759P] where P=(Fo^2^+2Fc^2^)/3'
_refine_ls_weighting_scheme calc
_refine_ls_wR_factor_gt 0.1426
_refine_ls_wR_factor_ref 0.1442
_reflns_Friedel_coverage 0.000
_reflns_number_gt 8438
_reflns_number_total 8966
_reflns_threshold_expression 'I > 2\s(I)'
_cod_data_source_file d3py00301a2.cif
_cod_data_source_block czk-210803
_cod_depositor_comments 'Adding full bibliography for 1568884--1568888.cif.'
_cod_database_code 1568885
_shelxl_version_number 2013-4
_shelx_space_group_comment
;
The symmetry employed for this shelxl refinement is uniquely defined
by the following loop, which should always be used as a source of
symmetry information in preference to the above space-group names.
They are only intended as comments.
;
_shelx_estimated_absorpt_t_max 0.874
_shelx_estimated_absorpt_t_min 0.756
_olex2_refinement_description
;
1. Fixed Uiso
 At 1.2 times of:
  All C(H) groups, All C(H,H) groups
 At 1.5 times of:
  All C(H,H,H) groups
2. Rigid bond restraints
 C53, C54, C55, C56, C57, C58, C59, C53A, C54A, C55A, C56A, C57A, C58A, C59A
 with sigma for 1-2 distances of 0.01 and sigma for 1-3 distances of 0.01
3. Uiso/Uaniso restraints and constraints
C53 \\sim C54 \\sim C55 \\sim C56 \\sim C57 \\sim C58 \\sim C59 \\sim C53A
\\sim C54A \\sim C55A \\sim C56A \\sim C57A \\sim C58A \\sim C59A: within 14A
with sigma of 0.02 and sigma for terminal atoms of 0.02
4. Others
 Sof(C53A)=Sof(H53A)=Sof(C54A)=Sof(H54A)=Sof(C55A)=Sof(H55A)=Sof(C56A)=
 Sof(H56A)=Sof(C57A)=Sof(H57A)=Sof(C58A)=Sof(C59A)=Sof(H59D)=Sof(H59E)=
 Sof(H59F)=1-FVAR(1)
 Sof(C53)=Sof(H53)=Sof(C54)=Sof(H54)=Sof(C55)=Sof(H55)=Sof(C56)=Sof(H56)=
 Sof(C57)=Sof(H57)=Sof(C58)=Sof(C59)=Sof(H59A)=Sof(H59B)=Sof(H59C)=FVAR(1)
5.a Ternary CH refined with riding coordinates:
 C1(H1)
5.b Secondary CH2 refined with riding coordinates:
 C2(H2A,H2B)
5.c Me refined with riding coordinates:
 C59(H59A,H59B,H59C), C59A(H59D,H59E,H59F)
5.d Aromatic/amide H refined with riding coordinates:
 C5(H5), C6(H6), C7(H7), C8(H8), C9(H9), C11(H11), C12(H12), C13(H13),
 C14(H14), C15(H15), C17(H17), C18(H18), C19(H19), C20(H20), C21(H21), C29(H29),
  C32(H32), C44(H44), C47(H47), C53(H53), C54(H54), C55(H55), C56(H56),
 C57(H57), C53A(H53A), C54A(H54A), C55A(H55A), C56A(H56A), C57A(H57A)
5.e Fitted hexagon refined as free rotating group:
 C53(C54,C55,C56,C57,C58), C53A(C54A,C55A,C56A,C57A,C58A)
5.f Idealised Me refined as rotating group:
 C3(H3A,H3B,H3C), C22(H22A,H22B,H22C), C26(H26A,H26B,H26C), C27(H27A,H27B,
 H27C), C28(H28A,H28B,H28C), C31(H31A,H31B,H31C), C35(H35A,H35B,H35C), C36(H36A,
 H36B,H36C), C37(H37A,H37B,H37C), C41(H41A,H41B,H41C), C42(H42A,H42B,H42C),
 C43(H43A,H43B,H43C), C46(H46A,H46B,H46C), C50(H50A,H50B,H50C), C51(H51A,H51B,
 H51C), C52(H52A,H52B,H52C)
;
_olex2_submission_special_instructions 'No special instructions were received'

loop_
_space_group_symop_operation_xyz
'x, y, z'
'-x, y+1/2, -z+1/2'
'-x, -y, -z'
'x, -y-1/2, z-1/2'

loop_
_atom_site_label
_atom_site_type_symbol
_atom_site_fract_x
_atom_site_fract_y
_atom_site_fract_z
_atom_site_U_iso_or_equiv
_atom_site_adp_type
_atom_site_occupancy
_atom_site_site_symmetry_order
_atom_site_calc_flag
_atom_site_refinement_flags_posn
_atom_site_refinement_flags_adp
_atom_site_refinement_flags_occupancy
_atom_site_disorder_assembly
_atom_site_disorder_group
P1 P 0.71244(3) 0.43485(3) 0.53218(3) 0.01845(13) Uani 1 1 d . . . . .
Al1 Al 0.74325(3) 0.42819(3) 0.35685(3) 0.01738(14) Uani 1 1 d . . . . .
O1 O 0.67597(7) 0.42576(9) 0.27246(7) 0.0215(3) Uani 1 1 d . . . . .
O2 O 0.81051(7) 0.50659(8) 0.35178(7) 0.0200(3) Uani 1 1 d . . . . .
C1 C 0.69696(10) 0.48181(13) 0.44081(10) 0.0193(4) Uani 1 1 d . . . . .
H1 H 0.7204 0.5397 0.4500 0.023 Uiso 1 1 calc R . . . .
C2 C 0.61524(11) 0.50272(14) 0.40720(11) 0.0251(4) Uani 1 1 d . . . . .
H2A H 0.6098 0.5171 0.3534 0.030 Uiso 1 1 calc R . . . .
H2B H 0.5867 0.4497 0.4095 0.030 Uiso 1 1 calc R . . . .
C3 C 0.58095(13) 0.57523(17) 0.44365(13) 0.0368(6) Uani 1 1 d . . . . .
H3A H 0.5327 0.5887 0.4125 0.055 Uiso 1 1 calc GR . . . .
H3B H 0.6120 0.6264 0.4482 0.055 Uiso 1 1 calc GR . . . .
H3C H 0.5761 0.5572 0.4937 0.055 Uiso 1 1 calc GR . . . .
C4 C 0.68614(11) 0.50674(13) 0.60025(10) 0.0229(4) Uani 1 1 d . . . . .
C5 C 0.71996(12) 0.58744(14) 0.60921(12) 0.0298(5) Uani 1 1 d . . . . .
H5 H 0.7558 0.6010 0.5819 0.036 Uiso 1 1 calc R . . . .
C6 C 0.70137(14) 0.64752(15) 0.65763(13) 0.0360(5) Uani 1 1 d . . . . .
H6 H 0.7248 0.7020 0.6638 0.043 Uiso 1 1 calc R . . . .
C7 C 0.64860(14) 0.62845(15) 0.69709(13) 0.0368(5) Uani 1 1 d . . . . .
H7 H 0.6350 0.6704 0.7292 0.044 Uiso 1 1 calc R . . . .
C8 C 0.61569(13) 0.54847(15) 0.68983(12) 0.0336(5) Uani 1 1 d . . . . .
H8 H 0.5799 0.5354 0.7173 0.040 Uiso 1 1 calc R . . . .
C9 C 0.63493(12) 0.48707(14) 0.64227(11) 0.0263(4) Uani 1 1 d . . . . .
H9 H 0.6132 0.4317 0.6384 0.032 Uiso 1 1 calc R . . . .
C10 C 0.66529(10) 0.33425(13) 0.53316(10) 0.0199(4) Uani 1 1 d . . . . .
C11 C 0.58928(10) 0.33203(13) 0.52246(10) 0.0216(4) Uani 1 1 d . . . . .
H11 H 0.5620 0.3839 0.5135 0.026 Uiso 1 1 calc R . . . .
C12 C 0.55387(11) 0.25444(14) 0.52497(11) 0.0253(4) Uani 1 1 d . . . . .
H12 H 0.5024 0.2534 0.5181 0.030 Uiso 1 1 calc R . . . .
C13 C 0.59311(12) 0.17823(14) 0.53742(11) 0.0269(4) Uani 1 1 d . . . . .
H13 H 0.5688 0.1252 0.5401 0.032 Uiso 1 1 calc R . . . .
C14 C 0.66821(12) 0.17994(14) 0.54597(11) 0.0268(4) Uani 1 1 d . . . . .
H14 H 0.6950 0.1277 0.5532 0.032 Uiso 1 1 calc R . . . .
C15 C 0.70423(11) 0.25705(13) 0.54401(11) 0.0231(4) Uani 1 1 d . . . . .
H15 H 0.7556 0.2576 0.5501 0.028 Uiso 1 1 calc R . . . .
C16 C 0.80767(10) 0.41646(13) 0.57344(11) 0.0215(4) Uani 1 1 d . . . . .
C17 C 0.86197(11) 0.43633(13) 0.53624(12) 0.0245(4) Uani 1 1 d . . . . .
H17 H 0.8496 0.4596 0.4869 0.029 Uiso 1 1 calc R . . . .
C18 C 0.93441(12) 0.42223(15) 0.57112(13) 0.0334(5) Uani 1 1 d . . . . .
H18 H 0.9716 0.4364 0.5457 0.040 Uiso 1 1 calc R . . . .
C19 C 0.95279(12) 0.38769(15) 0.64273(13) 0.0347(5) Uani 1 1 d . . . . .
H19 H 1.0024 0.3773 0.6661 0.042 Uiso 1 1 calc R . . . .
C20 C 0.89888(12) 0.36824(15) 0.68031(13) 0.0340(5) Uani 1 1 d . . . . .
H20 H 0.9116 0.3447 0.7296 0.041 Uiso 1 1 calc R . . . .
C21 C 0.82634(12) 0.38287(15) 0.64639(12) 0.0302(5) Uani 1 1 d . . . . .
H21 H 0.7894 0.3701 0.6726 0.036 Uiso 1 1 calc R . . . .
C22 C 0.78785(11) 0.31497(13) 0.38773(11) 0.0246(4) Uani 1 1 d . . . . .
H22A H 0.8035 0.2885 0.3453 0.037 Uiso 1 1 calc GR . . . .
H22B H 0.7521 0.2777 0.4034 0.037 Uiso 1 1 calc GR . . . .
H22C H 0.8301 0.3226 0.4298 0.037 Uiso 1 1 calc GR . . . .
C23 C 0.84299(10) 0.55708(13) 0.30829(11) 0.0206(4) Uani 1 1 d . . . . .
C24 C 0.87872(10) 0.52122(14) 0.25442(11) 0.0239(4) Uani 1 1 d . . . . .
C25 C 0.90208(12) 0.42585(14) 0.25464(13) 0.0293(5) Uani 1 1 d . . . . .
C26 C 0.96200(14) 0.41317(18) 0.21036(16) 0.0446(6) Uani 1 1 d . . . . .
H26A H 0.9419 0.4248 0.1569 0.067 Uiso 1 1 calc GR . . . .
H26B H 0.9798 0.3538 0.2165 0.067 Uiso 1 1 calc GR . . . .
H26C H 1.0023 0.4528 0.2295 0.067 Uiso 1 1 calc GR . . . .
C27 C 0.83752(12) 0.36945(15) 0.21615(13) 0.0328(5) Uani 1 1 d . . . . .
H27A H 0.7965 0.3790 0.2399 0.049 Uiso 1 1 calc GR . . . .
H27B H 0.8519 0.3088 0.2212 0.049 Uiso 1 1 calc GR . . . .
H27C H 0.8229 0.3845 0.1627 0.049 Uiso 1 1 calc GR . . . .
C28 C 0.93615(12) 0.39564(15) 0.33536(13) 0.0329(5) Uani 1 1 d . . . . .
H28A H 0.9823 0.4258 0.3542 0.049 Uiso 1 1 calc GR . . . .
H28B H 0.9451 0.3335 0.3353 0.049 Uiso 1 1 calc GR . . . .
H28C H 0.9027 0.4083 0.3680 0.049 Uiso 1 1 calc GR . . . .
C29 C 0.89454(11) 0.57601(15) 0.19969(12) 0.0301(5) Uani 1 1 d . . . . .
H29 H 0.9147 0.5521 0.1610 0.036 Uiso 1 1 calc R . . . .
C30 C 0.88211(12) 0.66389(16) 0.19933(12) 0.0319(5) Uani 1 1 d . . . . .
C31 C 0.89382(16) 0.7205(2) 0.13565(15) 0.0491(7) Uani 1 1 d . . . . .
H31A H 0.8516 0.7161 0.0932 0.074 Uiso 1 1 calc GR . . . .
H31B H 0.9376 0.7017 0.1198 0.074 Uiso 1 1 calc GR . . . .
H31C H 0.8999 0.7803 0.1528 0.074 Uiso 1 1 calc GR . . . .
C32 C 0.86111(11) 0.69845(14) 0.26083(12) 0.0290(5) Uani 1 1 d . . . . .
H32 H 0.8582 0.7592 0.2645 0.035 Uiso 1 1 calc R . . . .
C33 C 0.84404(11) 0.64824(13) 0.31774(11) 0.0241(4) Uani 1 1 d . . . . .
C34 C 0.83319(13) 0.69433(14) 0.38976(12) 0.0306(5) Uani 1 1 d . . . . .
C35 C 0.87411(15) 0.64658(18) 0.45910(13) 0.0444(6) Uani 1 1 d . . . . .
H35A H 0.8564 0.5872 0.4577 0.067 Uiso 1 1 calc GR . . . .
H35B H 0.8660 0.6752 0.5043 0.067 Uiso 1 1 calc GR . . . .
H35C H 0.9263 0.6465 0.4600 0.067 Uiso 1 1 calc GR . . . .
C36 C 0.75263(15) 0.70200(19) 0.39323(14) 0.0461(7) Uani 1 1 d . . . . .
H36A H 0.7267 0.7375 0.3513 0.069 Uiso 1 1 calc GR . . . .
H36B H 0.7492 0.7288 0.4409 0.069 Uiso 1 1 calc GR . . . .
H36C H 0.7307 0.6446 0.3898 0.069 Uiso 1 1 calc GR . . . .
C37 C 0.8610(3) 0.7869(2) 0.39334(19) 0.0762(12) Uani 1 1 d . . . . .
H37A H 0.9133 0.7868 0.3950 0.114 Uiso 1 1 calc GR . . . .
H37B H 0.8524 0.8149 0.4386 0.114 Uiso 1 1 calc GR . . . .
H37C H 0.8351 0.8183 0.3487 0.114 Uiso 1 1 calc GR . . . .
C38 C 0.60867(10) 0.42211(14) 0.22613(11) 0.0234(4) Uani 1 1 d . . . . .
C39 C 0.56518(11) 0.34654(15) 0.22209(11) 0.0277(5) Uani 1 1 d . . . . .
C40 C 0.59352(12) 0.26203(15) 0.26153(11) 0.0291(5) Uani 1 1 d . . . . .
C41 C 0.54056(14) 0.18638(18) 0.23853(13) 0.0415(6) Uani 1 1 d . . . . .
H41A H 0.4950 0.1983 0.2539 0.062 Uiso 1 1 calc GR . . . .
H41B H 0.5625 0.1337 0.2632 0.062 Uiso 1 1 calc GR . . . .
H41C H 0.5304 0.1789 0.1838 0.062 Uiso 1 1 calc GR . . . .
C42 C 0.60235(13) 0.27212(16) 0.34686(12) 0.0338(5) Uani 1 1 d . . . . .
H42A H 0.6351 0.3204 0.3649 0.051 Uiso 1 1 calc GR . . . .
H42B H 0.6229 0.2192 0.3722 0.051 Uiso 1 1 calc GR . . . .
H42C H 0.5547 0.2832 0.3579 0.051 Uiso 1 1 calc GR . . . .
C43 C 0.66446(12) 0.23476(14) 0.23984(12) 0.0282(5) Uani 1 1 d . . . . .
H43A H 0.6543 0.2213 0.1860 0.042 Uiso 1 1 calc GR . . . .
H43B H 0.6844 0.1838 0.2689 0.042 Uiso 1 1 calc GR . . . .
H43C H 0.6999 0.2818 0.2508 0.042 Uiso 1 1 calc GR . . . .
C44 C 0.49342(12) 0.34969(18) 0.17939(12) 0.0356(6) Uani 1 1 d . . . . .
H44 H 0.4637 0.3001 0.1781 0.043 Uiso 1 1 calc R . . . .
C45 C 0.46392(12) 0.42098(19) 0.13925(12) 0.0393(6) Uani 1 1 d . . . . .
C46 C 0.38500(13) 0.4225(3) 0.09663(15) 0.0602(9) Uani 1 1 d . . . . .
H46A H 0.3535 0.4285 0.1323 0.090 Uiso 1 1 calc GR . . . .
H46B H 0.3734 0.3688 0.0684 0.090 Uiso 1 1 calc GR . . . .
H46C H 0.3771 0.4712 0.0617 0.090 Uiso 1 1 calc GR . . . .
C47 C 0.50934(12) 0.49064(18) 0.13787(12) 0.0357(6) Uani 1 1 d . . . . .
H47 H 0.4904 0.5390 0.1080 0.043 Uiso 1 1 calc R . . . .
C48 C 0.58209(11) 0.49323(15) 0.17851(11) 0.0271(5) Uani 1 1 d . . . . .
C49 C 0.62997(12) 0.56953(14) 0.16686(12) 0.0281(5) Uani 1 1 d . . . . .
C50 C 0.58915(14) 0.63483(17) 0.10878(13) 0.0387(6) Uani 1 1 d . . . . .
H50A H 0.5706 0.6057 0.0606 0.058 Uiso 1 1 calc GR . . . .
H50B H 0.6225 0.6809 0.1020 0.058 Uiso 1 1 calc GR . . . .
H50C H 0.5483 0.6594 0.1268 0.058 Uiso 1 1 calc GR . . . .
C51 C 0.69501(12) 0.53706(15) 0.13684(12) 0.0290(5) Uani 1 1 d . . . . .
H51A H 0.7206 0.4920 0.1701 0.044 Uiso 1 1 calc GR . . . .
H51B H 0.7285 0.5849 0.1351 0.044 Uiso 1 1 calc GR . . . .
H51C H 0.6775 0.5136 0.0861 0.044 Uiso 1 1 calc GR . . . .
C52 C 0.65847(12) 0.61910(14) 0.24027(12) 0.0287(5) Uani 1 1 d . . . . .
H52A H 0.6173 0.6386 0.2604 0.043 Uiso 1 1 calc GR . . . .
H52B H 0.6867 0.6690 0.2304 0.043 Uiso 1 1 calc GR . . . .
H52C H 0.6897 0.5814 0.2770 0.043 Uiso 1 1 calc GR . . . .
C53 C 0.8345(6) 0.0832(8) 0.4556(5) 0.091(3) Uani 0.312(5) 1 d . U P A 2
H53 H 0.8287 0.1132 0.4991 0.109 Uiso 0.312(5) 1 calc R . P A 2
C54 C 0.7741(5) 0.0655(7) 0.3980(6) 0.078(2) Uani 0.312(5) 1 d G U P A 2
H54 H 0.7270 0.0835 0.4023 0.094 Uiso 0.312(5) 1 calc R . P A 2
C55 C 0.7825(5) 0.0215(7) 0.3343(5) 0.074(2) Uani 0.312(5) 1 d G U P A 2
H55 H 0.7412 0.0095 0.2950 0.089 Uiso 0.312(5) 1 calc R . P A 2
C56 C 0.8514(6) -0.0048(7) 0.3281(5) 0.101(3) Uani 0.312(5) 1 d G U P A 2
H56 H 0.8571 -0.0349 0.2845 0.121 Uiso 0.312(5) 1 calc R . P A 2
C57 C 0.9117(5) 0.0128(9) 0.3856(6) 0.092(2) Uani 0.312(5) 1 d G U P A 2
H57 H 0.9588 -0.0052 0.3813 0.110 Uiso 0.312(5) 1 calc R . P A 2
C58 C 0.9033(5) 0.0568(9) 0.4493(5) 0.108(3) Uani 0.312(5) 1 d G U P A 2
C59 C 0.9676(9) 0.0864(12) 0.4872(10) 0.107(3) Uani 0.312(5) 1 d . U P A 2
H59A H 1.0063 0.0631 0.4650 0.161 Uiso 0.312(5) 1 calc R . P A 2
H59B H 0.9758 0.0684 0.5399 0.161 Uiso 0.312(5) 1 calc R . P A 2
H59C H 0.9680 0.1493 0.4844 0.161 Uiso 0.312(5) 1 calc R . P A 2
C53A C 0.8403(3) 0.0936(3) 0.4778(2) 0.0967(18) Uani 0.688(5) 1 d . U P A 1
H53A H 0.8358 0.1161 0.5249 0.116 Uiso 0.688(5) 1 calc R . P A 1
C54A C 0.7853(3) 0.0424(4) 0.4359(3) 0.109(2) Uani 0.688(5) 1 d G U P A 1
H54A H 0.7433 0.0299 0.4545 0.131 Uiso 0.688(5) 1 calc R . P A 1
C55A C 0.7919(2) 0.0095(3) 0.3670(3) 0.0972(19) Uani 0.688(5) 1 d G U P A 1
H55A H 0.7544 -0.0255 0.3384 0.117 Uiso 0.688(5) 1 calc R . P A 1
C56A C 0.8535(2) 0.0278(3) 0.3399(2) 0.0786(15) Uani 0.688(5) 1 d G U P A 1
H56A H 0.8580 0.0053 0.2928 0.094 Uiso 0.688(5) 1 calc R . P A 1
C57A C 0.9084(2) 0.0790(3) 0.3817(2) 0.0801(15) Uani 0.688(5) 1 d G U P A 1
H57A H 0.9505 0.0915 0.3632 0.096 Uiso 0.688(5) 1 calc R . P A 1
C58A C 0.9018(2) 0.1119(3) 0.4507(2) 0.0717(13) Uani 0.688(5) 1 d G U P A 1
C59A C 0.9542(3) 0.1700(4) 0.4951(3) 0.0826(16) Uani 0.688(5) 1 d . U P A 1
H59D H 0.9927 0.1823 0.4685 0.124 Uiso 0.688(5) 1 calc R . P A 1
H59E H 0.9755 0.1434 0.5438 0.124 Uiso 0.688(5) 1 calc R . P A 1
H59F H 0.9298 0.2237 0.5031 0.124 Uiso 0.688(5) 1 calc R . P A 1

loop_
_atom_site_aniso_label
_atom_site_aniso_U_11
_atom_site_aniso_U_22
_atom_site_aniso_U_33
_atom_site_aniso_U_23
_atom_site_aniso_U_13
_atom_site_aniso_U_12
P1 0.0176(2) 0.0231(3) 0.0146(2) 0.00036(18) 0.00363(18) 0.00233(18)
Al1 0.0166(3) 0.0204(3) 0.0154(3) -0.0009(2) 0.0042(2) -0.0004(2)
O1 0.0189(7) 0.0286(7) 0.0166(6) -0.0020(5) 0.0029(5) -0.0021(5)
O2 0.0206(7) 0.0224(7) 0.0182(6) -0.0004(5) 0.0068(5) -0.0026(5)
C1 0.0186(9) 0.0237(10) 0.0154(9) 0.0011(7) 0.0037(7) 0.0025(7)
C2 0.0199(10) 0.0376(12) 0.0179(9) 0.0053(8) 0.0047(8) 0.0060(8)
C3 0.0301(12) 0.0538(15) 0.0273(11) 0.0059(10) 0.0083(9) 0.0210(11)
C4 0.0258(10) 0.0264(10) 0.0155(9) -0.0003(8) 0.0030(8) 0.0045(8)
C5 0.0326(11) 0.0314(11) 0.0270(11) -0.0032(9) 0.0097(9) -0.0016(9)
C6 0.0452(14) 0.0293(12) 0.0347(12) -0.0077(10) 0.0118(10) -0.0030(10)
C7 0.0523(15) 0.0326(12) 0.0286(12) -0.0081(9) 0.0154(11) 0.0050(11)
C8 0.0433(13) 0.0369(12) 0.0248(11) -0.0014(9) 0.0165(10) 0.0034(10)
C9 0.0329(11) 0.0284(11) 0.0189(10) -0.0001(8) 0.0086(8) 0.0020(9)
C10 0.0216(9) 0.0264(10) 0.0124(9) -0.0002(7) 0.0049(7) 0.0006(8)
C11 0.0219(10) 0.0293(10) 0.0144(9) -0.0006(8) 0.0056(7) 0.0021(8)
C12 0.0228(10) 0.0367(12) 0.0176(9) -0.0016(8) 0.0070(8) -0.0027(9)
C13 0.0325(11) 0.0298(11) 0.0193(10) -0.0013(8) 0.0079(8) -0.0061(9)
C14 0.0310(11) 0.0267(11) 0.0227(10) 0.0016(8) 0.0059(8) 0.0029(9)
C15 0.0217(10) 0.0283(11) 0.0193(9) 0.0004(8) 0.0045(8) 0.0018(8)
C16 0.0191(9) 0.0228(10) 0.0210(10) -0.0006(8) 0.0009(8) 0.0012(8)
C17 0.0232(10) 0.0263(10) 0.0222(10) 0.0017(8) 0.0015(8) -0.0031(8)
C18 0.0209(10) 0.0421(13) 0.0356(12) 0.0025(10) 0.0031(9) -0.0066(9)
C19 0.0216(10) 0.0374(13) 0.0389(13) 0.0035(10) -0.0061(9) -0.0018(9)
C20 0.0306(12) 0.0358(12) 0.0291(11) 0.0101(10) -0.0069(9) -0.0048(9)
C21 0.0269(11) 0.0375(12) 0.0242(11) 0.0062(9) 0.0018(9) -0.0029(9)
C22 0.0262(10) 0.0226(10) 0.0252(10) -0.0010(8) 0.0063(8) -0.0005(8)
C23 0.0186(9) 0.0261(10) 0.0168(9) 0.0009(8) 0.0037(7) -0.0032(8)
C24 0.0187(9) 0.0320(11) 0.0216(10) -0.0036(8) 0.0055(8) -0.0031(8)
C25 0.0253(11) 0.0333(12) 0.0324(12) -0.0071(9) 0.0129(9) 0.0012(9)
C26 0.0355(13) 0.0529(16) 0.0526(16) -0.0121(13) 0.0247(12) 0.0039(11)
C27 0.0333(12) 0.0333(12) 0.0336(12) -0.0116(10) 0.0113(10) 0.0007(9)
C28 0.0235(10) 0.0332(12) 0.0415(13) -0.0017(10) 0.0064(9) 0.0057(9)
C29 0.0244(10) 0.0459(14) 0.0222(10) -0.0028(9) 0.0101(8) -0.0067(9)
C30 0.0284(11) 0.0439(13) 0.0231(11) 0.0076(9) 0.0054(9) -0.0088(10)
C31 0.0572(16) 0.0599(17) 0.0329(13) 0.0151(12) 0.0157(12) -0.0131(14)
C32 0.0279(11) 0.0292(11) 0.0284(11) 0.0051(9) 0.0036(9) -0.0054(9)
C33 0.0238(10) 0.0252(10) 0.0235(10) -0.0002(8) 0.0060(8) -0.0031(8)
C34 0.0444(13) 0.0223(11) 0.0274(11) -0.0032(9) 0.0127(10) -0.0037(9)
C35 0.0527(15) 0.0463(15) 0.0270(12) -0.0135(11) -0.0059(11) 0.0125(12)
C36 0.0556(16) 0.0582(17) 0.0254(12) -0.0051(11) 0.0111(11) 0.0224(13)
C37 0.143(4) 0.0404(17) 0.0572(19) -0.0205(14) 0.048(2) -0.038(2)
C38 0.0176(9) 0.0393(12) 0.0140(9) -0.0057(8) 0.0051(7) -0.0006(8)
C39 0.0238(10) 0.0468(13) 0.0149(9) -0.0089(9) 0.0091(8) -0.0083(9)
C40 0.0318(11) 0.0392(12) 0.0183(10) -0.0070(9) 0.0098(8) -0.0165(9)
C41 0.0454(14) 0.0537(15) 0.0282(12) -0.0131(11) 0.0144(10) -0.0281(12)
C42 0.0400(12) 0.0444(13) 0.0191(10) -0.0056(9) 0.0113(9) -0.0168(10)
C43 0.0349(11) 0.0293(11) 0.0215(10) -0.0046(8) 0.0087(9) -0.0087(9)
C44 0.0239(11) 0.0672(17) 0.0181(10) -0.0109(10) 0.0096(8) -0.0128(11)
C45 0.0190(11) 0.0818(19) 0.0178(10) -0.0086(11) 0.0056(8) -0.0022(11)
C46 0.0224(12) 0.128(3) 0.0290(13) -0.0006(15) 0.0030(10) -0.0020(15)
C47 0.0257(11) 0.0637(16) 0.0183(10) -0.0017(10) 0.0061(8) 0.0104(11)
C48 0.0223(10) 0.0431(13) 0.0162(9) -0.0038(9) 0.0054(8) 0.0052(9)
C49 0.0285(11) 0.0350(12) 0.0207(10) 0.0031(9) 0.0057(8) 0.0091(9)
C50 0.0412(13) 0.0473(14) 0.0266(11) 0.0065(10) 0.0057(10) 0.0167(11)
C51 0.0318(11) 0.0320(11) 0.0259(11) 0.0038(9) 0.0118(9) 0.0036(9)
C52 0.0287(11) 0.0301(11) 0.0269(11) 0.0013(9) 0.0057(9) 0.0073(9)
C53 0.076(4) 0.124(5) 0.088(5) -0.022(5) 0.047(4) -0.019(5)
C54 0.078(4) 0.072(5) 0.090(5) 0.002(5) 0.031(4) 0.000(4)
C55 0.071(4) 0.073(5) 0.078(5) 0.018(4) 0.015(4) -0.027(4)
C56 0.103(5) 0.108(6) 0.097(5) 0.002(5) 0.037(4) -0.015(5)
C57 0.078(4) 0.113(5) 0.092(5) -0.008(5) 0.037(4) -0.013(5)
C58 0.090(4) 0.130(6) 0.106(5) -0.027(5) 0.028(4) -0.014(5)
C59 0.089(5) 0.119(5) 0.112(5) -0.002(5) 0.019(5) -0.014(5)
C53A 0.079(3) 0.116(4) 0.109(4) -0.041(3) 0.050(3) -0.002(3)
C54A 0.113(4) 0.125(4) 0.103(4) -0.047(4) 0.055(3) -0.047(3)
C55A 0.092(4) 0.105(4) 0.106(4) -0.023(4) 0.045(3) -0.017(3)
C56A 0.085(3) 0.062(3) 0.094(3) 0.001(3) 0.031(3) -0.005(3)
C57A 0.072(3) 0.121(4) 0.053(3) 0.001(3) 0.026(2) -0.021(3)
C58A 0.078(3) 0.070(3) 0.066(3) 0.012(2) 0.014(2) -0.004(3)
C59A 0.081(3) 0.097(4) 0.068(3) -0.005(3) 0.015(2) -0.030(3)

loop_
_atom_type_symbol
_atom_type_description
_atom_type_scat_dispersion_real
_atom_type_scat_dispersion_imag
_atom_type_scat_source
C C 0.0181 0.0091 'International Tables Vol C Tables 4.2.6.8 and 6.1.1.4'
H H 0.0000 0.0000 'International Tables Vol C Tables 4.2.6.8 and 6.1.1.4'
Al Al 0.2130 0.2455 'International Tables Vol C Tables 4.2.6.8 and 6.1.1.4'
O O 0.0492 0.0322 'International Tables Vol C Tables 4.2.6.8 and 6.1.1.4'
P P 0.2955 0.4335 'International Tables Vol C Tables 4.2.6.8 and 6.1.1.4'

loop_
_geom_angle_atom_site_label_1
_geom_angle_atom_site_label_2
_geom_angle_atom_site_label_3
_geom_angle
_geom_angle_site_symmetry_1
_geom_angle_site_symmetry_3
_geom_angle_publ_flag
C1 P1 C4 112.01(9) . . ?
C1 P1 C10 112.86(9) . . ?
C1 P1 C16 113.03(9) . . ?
C10 P1 C4 108.35(9) . . ?
C10 P1 C16 107.74(9) . . ?
C16 P1 C4 102.20(9) . . ?
O1 Al1 O2 110.50(7) . . ?
O1 Al1 C1 108.13(7) . . ?
O1 Al1 C22 113.95(8) . . ?
O2 Al1 C1 100.68(7) . . ?
O2 Al1 C22 111.31(8) . . ?
C22 Al1 C1 111.44(8) . . ?
C38 O1 Al1 158.87(13) . . ?
C23 O2 Al1 148.16(12) . . ?
P1 C1 Al1 120.87(10) . . ?
P1 C1 H1 103.8 . . ?
Al1 C1 H1 103.8 . . ?
C2 C1 P1 113.03(13) . . ?
C2 C1 Al1 109.44(12) . . ?
C2 C1 H1 103.8 . . ?
C1 C2 H2A 107.9 . . ?
C1 C2 H2B 107.9 . . ?
H2A C2 H2B 107.2 . . ?
C3 C2 C1 117.48(18) . . ?
C3 C2 H2A 107.9 . . ?
C3 C2 H2B 107.9 . . ?
C2 C3 H3A 109.5 . . ?
C2 C3 H3B 109.5 . . ?
C2 C3 H3C 109.5 . . ?
H3A C3 H3B 109.5 . . ?
H3A C3 H3C 109.5 . . ?
H3B C3 H3C 109.5 . . ?
C5 C4 P1 116.26(15) . . ?
C9 C4 P1 124.70(16) . . ?
C9 C4 C5 119.04(19) . . ?
C4 C5 H5 119.8 . . ?
C6 C5 C4 120.3(2) . . ?
C6 C5 H5 119.8 . . ?
C5 C6 H6 119.9 . . ?
C5 C6 C7 120.2(2) . . ?
C7 C6 H6 119.9 . . ?
C6 C7 H7 119.9 . . ?
C8 C7 C6 120.1(2) . . ?
C8 C7 H7 119.9 . . ?
C7 C8 H8 119.9 . . ?
C7 C8 C9 120.1(2) . . ?
C9 C8 H8 119.9 . . ?
C4 C9 H9 119.9 . . ?
C8 C9 C4 120.2(2) . . ?
C8 C9 H9 119.9 . . ?
C11 C10 P1 120.73(15) . . ?
C15 C10 P1 120.18(15) . . ?
C15 C10 C11 119.09(18) . . ?
C10 C11 H11 119.9 . . ?
C12 C11 C10 120.13(19) . . ?
C12 C11 H11 119.9 . . ?
C11 C12 H12 119.8 . . ?
C11 C12 C13 120.41(18) . . ?
C13 C12 H12 119.8 . . ?
C12 C13 H13 120.2 . . ?
C12 C13 C14 119.59(19) . . ?
C14 C13 H13 120.2 . . ?
C13 C14 H14 119.7 . . ?
C15 C14 C13 120.5(2) . . ?
C15 C14 H14 119.7 . . ?
C10 C15 H15 119.9 . . ?
C14 C15 C10 120.21(18) . . ?
C14 C15 H15 119.9 . . ?
C17 C16 P1 122.39(15) . . ?
C17 C16 C21 119.70(18) . . ?
C21 C16 P1 117.89(16) . . ?
C16 C17 H17 120.0 . . ?
C16 C17 C18 119.98(19) . . ?
C18 C17 H17 120.0 . . ?
C17 C18 H18 119.8 . . ?
C19 C18 C17 120.3(2) . . ?
C19 C18 H18 119.8 . . ?
C18 C19 H19 120.0 . . ?
C20 C19 C18 120.0(2) . . ?
C20 C19 H19 120.0 . . ?
C19 C20 H20 119.9 . . ?
C19 C20 C21 120.3(2) . . ?
C21 C20 H20 119.9 . . ?
C16 C21 H21 120.1 . . ?
C20 C21 C16 119.7(2) . . ?
C20 C21 H21 120.1 . . ?
Al1 C22 H22A 109.5 . . ?
Al1 C22 H22B 109.5 . . ?
Al1 C22 H22C 109.5 . . ?
H22A C22 H22B 109.5 . . ?
H22A C22 H22C 109.5 . . ?
H22B C22 H22C 109.5 . . ?
O2 C23 C24 121.59(18) . . ?
O2 C23 C33 119.96(17) . . ?
C24 C23 C33 118.42(18) . . ?
C23 C24 C25 123.50(18) . . ?
C29 C24 C23 117.80(19) . . ?
C29 C24 C25 118.69(18) . . ?
C26 C25 C24 111.28(19) . . ?
C27 C25 C24 110.53(18) . . ?
C27 C25 C26 106.61(18) . . ?
C27 C25 C28 112.25(19) . . ?
C28 C25 C24 110.57(17) . . ?
C28 C25 C26 105.43(19) . . ?
C25 C26 H26A 109.5 . . ?
C25 C26 H26B 109.5 . . ?
C25 C26 H26C 109.5 . . ?
H26A C26 H26B 109.5 . . ?
H26A C26 H26C 109.5 . . ?
H26B C26 H26C 109.5 . . ?
C25 C27 H27A 109.5 . . ?
C25 C27 H27B 109.5 . . ?
C25 C27 H27C 109.5 . . ?
H27A C27 H27B 109.5 . . ?
H27A C27 H27C 109.5 . . ?
H27B C27 H27C 109.5 . . ?
C25 C28 H28A 109.5 . . ?
C25 C28 H28B 109.5 . . ?
C25 C28 H28C 109.5 . . ?
H28A C28 H28B 109.5 . . ?
H28A C28 H28C 109.5 . . ?
H28B C28 H28C 109.5 . . ?
C24 C29 H29 118.6 . . ?
C30 C29 C24 122.8(2) . . ?
C30 C29 H29 118.6 . . ?
C29 C30 C31 121.5(2) . . ?
C32 C30 C29 117.3(2) . . ?
C32 C30 C31 121.1(2) . . ?
C30 C31 H31A 109.5 . . ?
C30 C31 H31B 109.5 . . ?
C30 C31 H31C 109.5 . . ?
H31A C31 H31B 109.5 . . ?
H31A C31 H31C 109.5 . . ?
H31B C31 H31C 109.5 . . ?
C30 C32 H32 118.5 . . ?
C30 C32 C33 123.0(2) . . ?
C33 C32 H32 118.5 . . ?
C23 C33 C34 124.08(18) . . ?
C32 C33 C23 117.72(19) . . ?
C32 C33 C34 118.03(19) . . ?
C35 C34 C33 109.93(18) . . ?
C35 C34 C36 108.8(2) . . ?
C35 C34 C37 108.7(2) . . ?
C36 C34 C33 113.07(18) . . ?
C37 C34 C33 111.20(19) . . ?
C37 C34 C36 104.9(2) . . ?
C34 C35 H35A 109.5 . . ?
C34 C35 H35B 109.5 . . ?
C34 C35 H35C 109.5 . . ?
H35A C35 H35B 109.5 . . ?
H35A C35 H35C 109.5 . . ?
H35B C35 H35C 109.5 . . ?
C34 C36 H36A 109.5 . . ?
C34 C36 H36B 109.5 . . ?
C34 C36 H36C 109.5 . . ?
H36A C36 H36B 109.5 . . ?
H36A C36 H36C 109.5 . . ?
H36B C36 H36C 109.5 . . ?
C34 C37 H37A 109.5 . . ?
C34 C37 H37B 109.5 . . ?
C34 C37 H37C 109.5 . . ?
H37A C37 H37B 109.5 . . ?
H37A C37 H37C 109.5 . . ?
H37B C37 H37C 109.5 . . ?
O1 C38 C39 120.83(19) . . ?
O1 C38 C48 119.81(18) . . ?
C39 C38 C48 119.31(18) . . ?
C38 C39 C40 123.13(18) . . ?
C44 C39 C38 118.2(2) . . ?
C44 C39 C40 118.7(2) . . ?
C39 C40 C41 113.02(19) . . ?
C39 C40 C42 109.53(18) . . ?
C39 C40 C43 110.23(17) . . ?
C42 C40 C41 105.61(17) . . ?
C42 C40 C43 112.87(18) . . ?
C43 C40 C41 105.51(19) . . ?
C40 C41 H41A 109.5 . . ?
C40 C41 H41B 109.5 . . ?
C40 C41 H41C 109.5 . . ?
H41A C41 H41B 109.5 . . ?
H41A C41 H41C 109.5 . . ?
H41B C41 H41C 109.5 . . ?
C40 C42 H42A 109.5 . . ?
C40 C42 H42B 109.5 . . ?
C40 C42 H42C 109.5 . . ?
H42A C42 H42B 109.5 . . ?
H42A C42 H42C 109.5 . . ?
H42B C42 H42C 109.5 . . ?
C40 C43 H43A 109.5 . . ?
C40 C43 H43B 109.5 . . ?
C40 C43 H43C 109.5 . . ?
H43A C43 H43B 109.5 . . ?
H43A C43 H43C 109.5 . . ?
H43B C43 H43C 109.5 . . ?
C39 C44 H44 118.4 . . ?
C45 C44 C39 123.2(2) . . ?
C45 C44 H44 118.4 . . ?
C44 C45 C46 121.2(3) . . ?
C44 C45 C47 117.6(2) . . ?
C47 C45 C46 121.2(3) . . ?
C45 C46 H46A 109.5 . . ?
C45 C46 H46B 109.5 . . ?
C45 C46 H46C 109.5 . . ?
H46A C46 H46B 109.5 . . ?
H46A C46 H46C 109.5 . . ?
H46B C46 H46C 109.5 . . ?
C45 C47 H47 118.4 . . ?
C45 C47 C48 123.2(2) . . ?
C48 C47 H47 118.4 . . ?
C38 C48 C49 123.22(18) . . ?
C47 C48 C38 117.8(2) . . ?
C47 C48 C49 118.9(2) . . ?
C48 C49 C50 112.76(19) . . ?
C48 C49 C51 109.71(17) . . ?
C51 C49 C50 106.56(17) . . ?
C52 C49 C48 111.59(17) . . ?
C52 C49 C50 106.95(18) . . ?
C52 C49 C51 109.08(18) . . ?
C49 C50 H50A 109.5 . . ?
C49 C50 H50B 109.5 . . ?
C49 C50 H50C 109.5 . . ?
H50A C50 H50B 109.5 . . ?
H50A C50 H50C 109.5 . . ?
H50B C50 H50C 109.5 . . ?
C49 C51 H51A 109.5 . . ?
C49 C51 H51B 109.5 . . ?
C49 C51 H51C 109.5 . . ?
H51A C51 H51B 109.5 . . ?
H51A C51 H51C 109.5 . . ?
H51B C51 H51C 109.5 . . ?
C49 C52 H52A 109.5 . . ?
C49 C52 H52B 109.5 . . ?
C49 C52 H52C 109.5 . . ?
H52A C52 H52B 109.5 . . ?
H52A C52 H52C 109.5 . . ?
H52B C52 H52C 109.5 . . ?
C54 C53 H53 120.0 . . ?
C54 C53 C58 120.0 . . ?
C58 C53 H53 120.0 . . ?
C53 C54 H54 120.0 . . ?
C55 C54 C53 120.0 . . ?
C55 C54 H54 120.0 . . ?
C54 C55 H55 120.0 . . ?
C54 C55 C56 120.0 . . ?
C56 C55 H55 120.0 . . ?
C55 C56 H56 120.0 . . ?
C57 C56 C55 120.0 . . ?
C57 C56 H56 120.0 . . ?
C56 C57 H57 120.0 . . ?
C56 C57 C58 120.0 . . ?
C58 C57 H57 120.0 . . ?
C57 C58 C53 120.0 . . ?
C59 C58 C53 127.8(11) . . ?
C59 C58 C57 109.9(11) . . ?
C58 C59 H59A 109.5 . . ?
C58 C59 H59B 109.5 . . ?
C58 C59 H59C 109.5 . . ?
H59A C59 H59B 109.5 . . ?
H59A C59 H59C 109.5 . . ?
H59B C59 H59C 109.5 . . ?
C54A C53A H53A 120.0 . . ?
C54A C53A C58A 120.0 . . ?
C58A C53A H53A 120.0 . . ?
C53A C54A H54A 120.0 . . ?
C53A C54A C55A 120.0 . . ?
C55A C54A H54A 120.0 . . ?
C54A C55A H55A 120.0 . . ?
C56A C55A C54A 120.0 . . ?
C56A C55A H55A 120.0 . . ?
C55A C56A H56A 120.0 . . ?
C57A C56A C55A 120.0 . . ?
C57A C56A H56A 120.0 . . ?
C56A C57A H57A 120.0 . . ?
C56A C57A C58A 120.0 . . ?
C58A C57A H57A 120.0 . . ?
C53A C58A C59A 116.6(4) . . ?
C57A C58A C53A 120.0 . . ?
C57A C58A C59A 123.3(4) . . ?
C58A C59A H59D 109.5 . . ?
C58A C59A H59E 109.5 . . ?
C58A C59A H59F 109.5 . . ?
H59D C59A H59E 109.5 . . ?
H59D C59A H59F 109.5 . . ?
H59E C59A H59F 109.5 . . ?

loop_
_geom_bond_atom_site_label_1
_geom_bond_atom_site_label_2
_geom_bond_distance
_geom_bond_site_symmetry_2
_geom_bond_publ_flag
P1 C1 1.7834(19) . ?
P1 C4 1.822(2) . ?
P1 C10 1.801(2) . ?
P1 C16 1.8054(19) . ?
Al1 O1 1.7601(14) . ?
Al1 O2 1.7765(14) . ?
Al1 C1 2.1009(19) . ?
Al1 C22 1.977(2) . ?
O1 C38 1.357(2) . ?
O2 C23 1.357(2) . ?
C1 H1 1.0000 . ?
C1 C2 1.558(3) . ?
C2 H2A 0.9900 . ?
C2 H2B 0.9900 . ?
C2 C3 1.525(3) . ?
C3 H3A 0.9800 . ?
C3 H3B 0.9800 . ?
C3 H3C 0.9800 . ?
C4 C5 1.400(3) . ?
C4 C9 1.397(3) . ?
C5 H5 0.9500 . ?
C5 C6 1.385(3) . ?
C6 H6 0.9500 . ?
C6 C7 1.386(3) . ?
C7 H7 0.9500 . ?
C7 C8 1.383(3) . ?
C8 H8 0.9500 . ?
C8 C9 1.393(3) . ?
C9 H9 0.9500 . ?
C10 C11 1.402(3) . ?
C10 C15 1.397(3) . ?
C11 H11 0.9500 . ?
C11 C12 1.385(3) . ?
C12 H12 0.9500 . ?
C12 C13 1.388(3) . ?
C13 H13 0.9500 . ?
C13 C14 1.389(3) . ?
C14 H14 0.9500 . ?
C14 C15 1.382(3) . ?
C15 H15 0.9500 . ?
C16 C17 1.386(3) . ?
C16 C21 1.399(3) . ?
C17 H17 0.9500 . ?
C17 C18 1.387(3) . ?
C18 H18 0.9500 . ?
C18 C19 1.383(3) . ?
C19 H19 0.9500 . ?
C19 C20 1.383(3) . ?
C20 H20 0.9500 . ?
C20 C21 1.386(3) . ?
C21 H21 0.9500 . ?
C22 H22A 0.9800 . ?
C22 H22B 0.9800 . ?
C22 H22C 0.9800 . ?
C23 C24 1.426(3) . ?
C23 C33 1.427(3) . ?
C24 C25 1.547(3) . ?
C24 C29 1.396(3) . ?
C25 C26 1.544(3) . ?
C25 C27 1.535(3) . ?
C25 C28 1.541(3) . ?
C26 H26A 0.9800 . ?
C26 H26B 0.9800 . ?
C26 H26C 0.9800 . ?
C27 H27A 0.9800 . ?
C27 H27B 0.9800 . ?
C27 H27C 0.9800 . ?
C28 H28A 0.9800 . ?
C28 H28B 0.9800 . ?
C28 H28C 0.9800 . ?
C29 H29 0.9500 . ?
C29 C30 1.386(3) . ?
C30 C31 1.514(3) . ?
C30 C32 1.381(3) . ?
C31 H31A 0.9800 . ?
C31 H31B 0.9800 . ?
C31 H31C 0.9800 . ?
C32 H32 0.9500 . ?
C32 C33 1.395(3) . ?
C33 C34 1.551(3) . ?
C34 C35 1.519(3) . ?
C34 C36 1.539(3) . ?
C34 C37 1.528(3) . ?
C35 H35A 0.9800 . ?
C35 H35B 0.9800 . ?
C35 H35C 0.9800 . ?
C36 H36A 0.9800 . ?
C36 H36B 0.9800 . ?
C36 H36C 0.9800 . ?
C37 H37A 0.9800 . ?
C37 H37B 0.9800 . ?
C37 H37C 0.9800 . ?
C38 C39 1.425(3) . ?
C38 C48 1.426(3) . ?
C39 C40 1.535(3) . ?
C39 C44 1.401(3) . ?
C40 C41 1.538(3) . ?
C40 C42 1.537(3) . ?
C40 C43 1.538(3) . ?
C41 H41A 0.9800 . ?
C41 H41B 0.9800 . ?
C41 H41C 0.9800 . ?
C42 H42A 0.9800 . ?
C42 H42B 0.9800 . ?
C42 H42C 0.9800 . ?
C43 H43A 0.9800 . ?
C43 H43B 0.9800 . ?
C43 H43C 0.9800 . ?
C44 H44 0.9500 . ?
C44 C45 1.375(4) . ?
C45 C46 1.515(3) . ?
C45 C47 1.384(4) . ?
C46 H46A 0.9800 . ?
C46 H46B 0.9800 . ?
C46 H46C 0.9800 . ?
C47 H47 0.9500 . ?
C47 C48 1.404(3) . ?
C48 C49 1.535(3) . ?
C49 C50 1.542(3) . ?
C49 C51 1.538(3) . ?
C49 C52 1.534(3) . ?
C50 H50A 0.9800 . ?
C50 H50B 0.9800 . ?
C50 H50C 0.9800 . ?
C51 H51A 0.9800 . ?
C51 H51B 0.9800 . ?
C51 H51C 0.9800 . ?
C52 H52A 0.9800 . ?
C52 H52B 0.9800 . ?
C52 H52C 0.9800 . ?
C53 H53 0.9500 . ?
C53 C54 1.3900 . ?
C53 C58 1.3900 . ?
C54 H54 0.9500 . ?
C54 C55 1.3900 . ?
C55 H55 0.9500 . ?
C55 C56 1.3900 . ?
C56 H56 0.9500 . ?
C56 C57 1.3900 . ?
C57 H57 0.9500 . ?
C57 C58 1.3900 . ?
C58 C59 1.334(17) . ?
C59 H59A 0.9800 . ?
C59 H59B 0.9800 . ?
C59 H59C 0.9800 . ?
C53A H53A 0.9500 . ?
C53A C54A 1.3900 . ?
C53A C58A 1.3900 . ?
C54A H54A 0.9500 . ?
C54A C55A 1.3900 . ?
C55A H55A 0.9500 . ?
C55A C56A 1.3900 . ?
C56A H56A 0.9500 . ?
C56A C57A 1.3900 . ?
C57A H57A 0.9500 . ?
C57A C58A 1.3900 . ?
C58A C59A 1.444(6) . ?
C59A H59D 0.9800 . ?
C59A H59E 0.9800 . ?
C59A H59F 0.9800 . ?

loop_
_geom_torsion_atom_site_label_1
_geom_torsion_atom_site_label_2
_geom_torsion_atom_site_label_3
_geom_torsion_atom_site_label_4
_geom_torsion
_geom_torsion_site_symmetry_1
_geom_torsion_site_symmetry_2
_geom_torsion_site_symmetry_3
_geom_torsion_site_symmetry_4
_geom_torsion_publ_flag
P1 C1 C2 C3 69.2(2) . . . . ?
P1 C4 C5 C6 177.58(18) . . . . ?
P1 C4 C9 C8 -176.40(17) . . . . ?
P1 C10 C11 C12 -178.59(14) . . . . ?
P1 C10 C15 C14 178.96(15) . . . . ?
P1 C16 C17 C18 178.89(17) . . . . ?
P1 C16 C21 C20 -179.64(18) . . . . ?
Al1 O1 C38 C39 -66.6(4) . . . . ?
Al1 O1 C38 C48 116.0(4) . . . . ?
Al1 O2 C23 C24 -60.3(3) . . . . ?
Al1 O2 C23 C33 121.9(2) . . . . ?
Al1 C1 C2 C3 -152.99(16) . . . . ?
O1 Al1 O2 C23 -19.4(3) . . . . ?
O1 C38 C39 C40 -7.3(3) . . . . ?
O1 C38 C39 C44 173.39(17) . . . . ?
O1 C38 C48 C47 -173.01(17) . . . . ?
O1 C38 C48 C49 10.1(3) . . . . ?
O2 Al1 O1 C38 -137.0(4) . . . . ?
O2 C23 C24 C25 -17.0(3) . . . . ?
O2 C23 C24 C29 164.33(18) . . . . ?
O2 C23 C33 C32 -164.33(17) . . . . ?
O2 C23 C33 C34 20.5(3) . . . . ?
C1 P1 C4 C5 -57.24(18) . . . . ?
C1 P1 C4 C9 121.95(18) . . . . ?
C1 P1 C10 C11 -70.53(17) . . . . ?
C1 P1 C10 C15 108.92(16) . . . . ?
C1 P1 C16 C17 -0.8(2) . . . . ?
C1 P1 C16 C21 177.57(16) . . . . ?
C1 Al1 O1 C38 -27.7(4) . . . . ?
C1 Al1 O2 C23 -133.5(2) . . . . ?
C4 P1 C1 Al1 165.75(10) . . . . ?
C4 P1 C1 C2 -61.76(17) . . . . ?
C4 P1 C10 C11 54.10(17) . . . . ?
C4 P1 C10 C15 -126.46(16) . . . . ?
C4 P1 C16 C17 -121.39(18) . . . . ?
C4 P1 C16 C21 57.00(18) . . . . ?
C4 C5 C6 C7 -0.6(4) . . . . ?
C5 C4 C9 C8 2.8(3) . . . . ?
C5 C6 C7 C8 1.8(4) . . . . ?
C6 C7 C8 C9 -0.6(4) . . . . ?
C7 C8 C9 C4 -1.6(3) . . . . ?
C9 C4 C5 C6 -1.7(3) . . . . ?
C10 P1 C1 Al1 -71.64(13) . . . . ?
C10 P1 C1 C2 60.85(16) . . . . ?
C10 P1 C4 C5 177.62(15) . . . . ?
C10 P1 C4 C9 -3.2(2) . . . . ?
C10 P1 C16 C17 124.57(17) . . . . ?
C10 P1 C16 C21 -57.04(19) . . . . ?
C10 C11 C12 C13 -0.6(3) . . . . ?
C11 C10 C15 C14 -1.6(3) . . . . ?
C11 C12 C13 C14 -1.2(3) . . . . ?
C12 C13 C14 C15 1.6(3) . . . . ?
C13 C14 C15 C10 -0.2(3) . . . . ?
C15 C10 C11 C12 2.0(3) . . . . ?
C16 P1 C1 Al1 50.95(14) . . . . ?
C16 P1 C1 C2 -176.56(14) . . . . ?
C16 P1 C4 C5 64.03(17) . . . . ?
C16 P1 C4 C9 -116.77(18) . . . . ?
C16 P1 C10 C11 163.97(15) . . . . ?
C16 P1 C10 C15 -16.58(18) . . . . ?
C16 C17 C18 C19 0.5(3) . . . . ?
C17 C16 C21 C20 -1.2(3) . . . . ?
C17 C18 C19 C20 -0.9(4) . . . . ?
C18 C19 C20 C21 0.3(4) . . . . ?
C19 C20 C21 C16 0.8(4) . . . . ?
C21 C16 C17 C18 0.5(3) . . . . ?
C22 Al1 O1 C38 96.8(4) . . . . ?
C22 Al1 O2 C23 108.3(2) . . . . ?
C23 C24 C25 C26 -159.4(2) . . . . ?
C23 C24 C25 C27 82.3(2) . . . . ?
C23 C24 C25 C28 -42.6(3) . . . . ?
C23 C24 C29 C30 5.1(3) . . . . ?
C23 C33 C34 C35 41.3(3) . . . . ?
C23 C33 C34 C36 -80.6(3) . . . . ?
C23 C33 C34 C37 161.7(3) . . . . ?
C24 C23 C33 C32 17.8(3) . . . . ?
C24 C23 C33 C34 -157.40(19) . . . . ?
C24 C29 C30 C31 -174.7(2) . . . . ?
C24 C29 C30 C32 7.6(3) . . . . ?
C25 C24 C29 C30 -173.6(2) . . . . ?
C29 C24 C25 C26 19.2(3) . . . . ?
C29 C24 C25 C27 -99.0(2) . . . . ?
C29 C24 C25 C28 136.1(2) . . . . ?
C29 C30 C32 C33 -7.6(3) . . . . ?
C30 C32 C33 C23 -5.0(3) . . . . ?
C30 C32 C33 C34 170.5(2) . . . . ?
C31 C30 C32 C33 174.7(2) . . . . ?
C32 C33 C34 C35 -133.9(2) . . . . ?
C32 C33 C34 C36 104.3(2) . . . . ?
C32 C33 C34 C37 -13.5(3) . . . . ?
C33 C23 C24 C25 160.87(19) . . . . ?
C33 C23 C24 C29 -17.8(3) . . . . ?
C38 C39 C40 C41 -170.88(18) . . . . ?
C38 C39 C40 C42 71.7(2) . . . . ?
C38 C39 C40 C43 -53.1(2) . . . . ?
C38 C39 C44 C45 2.4(3) . . . . ?
C38 C48 C49 C50 176.32(19) . . . . ?
C38 C48 C49 C51 57.7(2) . . . . ?
C38 C48 C49 C52 -63.3(2) . . . . ?
C39 C38 C48 C47 9.6(3) . . . . ?
C39 C38 C48 C49 -167.33(18) . . . . ?
C39 C44 C45 C46 -177.3(2) . . . . ?
C39 C44 C45 C47 4.0(3) . . . . ?
C40 C39 C44 C45 -177.03(19) . . . . ?
C44 C39 C40 C41 8.5(3) . . . . ?
C44 C39 C40 C42 -109.0(2) . . . . ?
C44 C39 C40 C43 126.27(19) . . . . ?
C44 C45 C47 C48 -3.6(3) . . . . ?
C45 C47 C48 C38 -3.2(3) . . . . ?
C45 C47 C48 C49 173.9(2) . . . . ?
C46 C45 C47 C48 177.8(2) . . . . ?
C47 C48 C49 C50 -0.6(3) . . . . ?
C47 C48 C49 C51 -119.2(2) . . . . ?
C47 C48 C49 C52 119.8(2) . . . . ?
C48 C38 C39 C40 170.13(18) . . . . ?
C48 C38 C39 C44 -9.2(3) . . . . ?
C53 C54 C55 C56 0.0 . . . . ?
C54 C53 C58 C57 0.0 . . . . ?
C54 C53 C58 C59 160.6(16) . . . . ?
C54 C55 C56 C57 0.0 . . . . ?
C55 C56 C57 C58 0.0 . . . . ?
C56 C57 C58 C53 0.0 . . . . ?
C56 C57 C58 C59 -163.8(13) . . . . ?
C58 C53 C54 C55 0.0 . . . . ?
C53A C54A C55A C56A 0.0 . . . . ?
C54A C53A C58A C57A 0.0 . . . . ?
C54A C53A C58A C59A 176.1(5) . . . . ?
C54A C55A C56A C57A 0.0 . . . . ?
C55A C56A C57A C58A 0.0 . . . . ?
C56A C57A C58A C53A 0.0 . . . . ?
C56A C57A C58A C59A -175.8(5) . . . . ?
C58A C53A C54A C55A 0.0 . . . . ?
